data_2222490
loop_
_publ_author_name
'Wu, Qin-Pei'
'Shi, Da-Xin'
'Wang, Hao'
'Zhang, Qing-Shan'

_publ_section_title (<i>R</i>)-2-[(<i>R</i>)-2,2-Dimethyl-1,3-dioxolan-4-yl]-1,3-oxathiolan-5-one
_journal_coeditor_code WN2324
_journal_issue 7
_journal_name_full 'Acta Crystallographica Section E'
_journal_page_first o1483
_journal_paper_doi 10.1107/S160053680902039X
_journal_volume 65
_journal_year 2009
_chemical_formula_iupac 'C8 H12 O4 S'
_chemical_formula_moiety 'C8 H12 O4 S'
_chemical_formula_sum 'C8 H12 O4 S'
_chemical_formula_weight 204.24
_chemical_name_systematic
;
(<i>R</i>)-2-[(<i>R</i>)-2,2-Dimethyl-1,3-dioxolan-4-yl]-1,3-oxathiolan-5-one
;
_space_group_IT_number 4
_symmetry_cell_setting monoclinic
_symmetry_space_group_name_Hall 'P 2yb'
_symmetry_space_group_name_H-M 'P 1 21 1'
_atom_sites_solution_hydrogens geom
_atom_sites_solution_primary direct
_atom_sites_solution_secondary difmap
_cell_angle_alpha 90.00
_cell_angle_beta 106.60(3)
_cell_angle_gamma 90.00
_cell_formula_units_Z 2
_cell_length_a 6.5528(13)
_cell_length_b 9.4029(19)
_cell_length_c 7.9240(16)
_cell_measurement_reflns_used 1941
_cell_measurement_temperature 293(2)
_cell_measurement_theta_max 27.48
_cell_measurement_theta_min 2.68
_cell_volume 467.89(18)
_computing_cell_refinement 'RAPID-AUTO (Rigaku/MSC, 2005)'
_computing_data_collection 'RAPID-AUTO (Rigaku/MSC, 2005)'
_computing_data_reduction 'CrystalStructure (Rigaku/MSC, 2005)'
_computing_molecular_graphics 'SHELXTL (Sheldrick, 2008)'
_computing_publication_material 'SHELXL97 (Sheldrick, 2008)'
_computing_structure_refinement 'SHELXL97 (Sheldrick, 2008)'
_computing_structure_solution 'SHELXS97 (Sheldrick, 2008)'
_diffrn_ambient_temperature 293(2)
_diffrn_detector_area_resol_mean 10.00
_diffrn_measured_fraction_theta_full 0.973
_diffrn_measured_fraction_theta_max 0.973
_diffrn_measurement_device_type 'Rigaku Saturn CCD area-detector'
_diffrn_measurement_method \W
_diffrn_radiation_monochromator graphite
_diffrn_radiation_source 'fine-focus sealed tube'
_diffrn_radiation_type MoK\a
_diffrn_radiation_wavelength 0.71073
_diffrn_reflns_av_R_equivalents 0.0562
_diffrn_reflns_av_sigmaI/netI 0.0283
_diffrn_reflns_limit_h_max 8
_diffrn_reflns_limit_h_min -8
_diffrn_reflns_limit_k_max 11
_diffrn_reflns_limit_k_min -12
_diffrn_reflns_limit_l_max 10
_diffrn_reflns_limit_l_min -10
_diffrn_reflns_number 1941
_diffrn_reflns_theta_full 27.48
_diffrn_reflns_theta_max 27.48
_diffrn_reflns_theta_min 2.68
_diffrn_standards_decay_% 0
_diffrn_standards_interval_count 0
_diffrn_standards_interval_time 0
_diffrn_standards_number 0
_exptl_absorpt_coefficient_mu 0.326
_exptl_absorpt_correction_T_max 0.952
_exptl_absorpt_correction_T_min 0.859
_exptl_absorpt_correction_type multi-scan
_exptl_absorpt_process_details '(CrystalClear; Rigaku/MSC, 2005)'
_exptl_crystal_colour colourless
_exptl_crystal_density_diffrn 1.450
_exptl_crystal_density_method 'not measured'
_exptl_crystal_description block
_exptl_crystal_F_000 216
_exptl_crystal_size_max 0.50
_exptl_crystal_size_mid 0.20
_exptl_crystal_size_min 0.15
_refine_diff_density_max 0.241
_refine_diff_density_min -0.201
_refine_ls_abs_structure_details 'Flack (1983), 593 Friedel pairs'
_refine_ls_abs_structure_Flack -0.01(13)
_refine_ls_extinction_coef 0.102(15)
_refine_ls_extinction_expression Fc^*^=kFc[1+0.001xFc^2^\l^3^/sin(2\q)]^-1/4^
_refine_ls_extinction_method 'SHELXL97 (Sheldrick, 2008)'
_refine_ls_goodness_of_fit_ref 1.009
_refine_ls_hydrogen_treatment constr
_refine_ls_matrix_type full
_refine_ls_number_parameters 119
_refine_ls_number_reflns 1705
_refine_ls_number_restraints 1
_refine_ls_restrained_S_all 1.008
_refine_ls_R_factor_all 0.0542
_refine_ls_R_factor_gt 0.0421
_refine_ls_shift/su_max 0.000
_refine_ls_shift/su_mean 0.000
_refine_ls_structure_factor_coef Fsqd
_refine_ls_weighting_details 'calc w=1/[\s^2^(Fo^2^)+(0.088P)^2^] where P=(Fo^2^+2Fc^2^)/3'
_refine_ls_weighting_scheme calc
_refine_ls_wR_factor_gt 0.1215
_refine_ls_wR_factor_ref 0.1294
_reflns_number_gt 1275
_reflns_number_total 1705
_reflns_threshold_expression I>2\s(I)
_cod_data_source_file wn2324.cif
_cod_data_source_block I
_cod_original_cell_volume 467.89(16)
_cod_original_sg_symbol_H-M 'P 21'
_cod_database_code 2222490
_cod_database_fobs_code 2222490

loop_
_symmetry_equiv_pos_as_xyz
'x, y, z'
'-x, y+1/2, -z'

loop_
_atom_site_type_symbol
_atom_site_label
_atom_site_fract_x
_atom_site_fract_y
_atom_site_fract_z
_atom_site_U_iso_or_equiv
_atom_site_adp_type
_atom_site_calc_flag
_atom_site_refinement_flags
_atom_site_occupancy
_atom_site_disorder_assembly
_atom_site_disorder_group
S S1 0.57296(17) 0.19608(12) 0.31212(10) 0.0733(4) Uani d . 1 . .
O O1 0.7766(4) 0.0255(3) 0.5605(3) 0.0514(6) Uani d . 1 . .
O O2 1.1103(4) 0.0457(3) 0.5630(4) 0.0734(8) Uani d . 1 . .
O O3 0.8026(4) 0.1607(2) 0.9331(3) 0.0560(6) Uani d . 1 . .
O O4 0.7352(4) 0.2936(2) 0.6920(3) 0.0482(5) Uani d . 1 . .
C C1 0.8546(6) 0.1980(5) 0.3737(4) 0.0612(9) Uani d . 1 . .
H H1A 0.9049 0.1803 0.2718 0.073 Uiso calc R 1 . .
H H1B 0.9075 0.2899 0.4225 0.073 Uiso calc R 1 . .
C C2 0.9307(6) 0.0859(4) 0.5061(4) 0.0502(8) Uani d . 1 . .
C C3 0.5800(5) 0.1011(4) 0.5101(4) 0.0509(8) Uani d . 1 . .
H H3 0.4622 0.0328 0.4851 0.061 Uiso calc R 1 . .
C C4 0.5669(5) 0.1947(4) 0.6584(4) 0.0486(7) Uani d . 1 . .
H H4 0.4302 0.2451 0.6269 0.058 Uiso calc R 1 . .
C C5 0.5987(5) 0.1192(5) 0.8312(4) 0.0567(9) Uani d . 1 . .
H H5A 0.4914 0.1477 0.8871 0.068 Uiso calc R 1 . .
H H5B 0.5915 0.0169 0.8144 0.068 Uiso calc R 1 . .
C C6 0.8418(5) 0.2954(4) 0.8756(4) 0.0486(8) Uani d . 1 . .
C C7 1.0731(6) 0.3117(5) 0.9004(6) 0.0742(11) Uani d . 1 . .
H H7A 1.1010 0.4044 0.8614 0.111 Uiso calc R 1 . .
H H7B 1.1201 0.2405 0.8330 0.111 Uiso calc R 1 . .
H H7C 1.1483 0.3006 1.0228 0.111 Uiso calc R 1 . .
C C8 0.7487(7) 0.4089(5) 0.9608(5) 0.0743(12) Uani d . 1 . .
H H8A 0.7778 0.5000 0.9182 0.111 Uiso calc R 1 . .
H H8B 0.8106 0.4046 1.0861 0.111 Uiso calc R 1 . .
H H8C 0.5975 0.3954 0.9332 0.111 Uiso calc R 1 . .

loop_
_atom_site_aniso_label
_atom_site_aniso_U_11
_atom_site_aniso_U_22
_atom_site_aniso_U_33
_atom_site_aniso_U_12
_atom_site_aniso_U_13
_atom_site_aniso_U_23
S1 0.0745(6) 0.0908(9) 0.0459(4) -0.0108(6) 0.0034(4) 0.0026(5)
O1 0.0541(13) 0.0404(12) 0.0659(14) -0.0020(10) 0.0269(11) -0.0011(11)
O2 0.0606(17) 0.0628(18) 0.107(2) 0.0052(14) 0.0402(16) -0.0045(16)
O3 0.0649(15) 0.0446(14) 0.0563(12) 0.0047(11) 0.0139(10) 0.0108(11)
O4 0.0566(12) 0.0465(12) 0.0411(10) -0.0113(11) 0.0132(9) 0.0000(9)
C1 0.082(2) 0.053(2) 0.0589(18) -0.012(2) 0.0367(17) -0.0009(17)
C2 0.059(2) 0.0397(17) 0.0597(18) -0.0016(15) 0.0293(16) -0.0084(14)
C3 0.0457(16) 0.0508(19) 0.0557(17) -0.0117(15) 0.0134(14) -0.0050(16)
C4 0.0389(14) 0.0522(19) 0.0563(15) -0.0025(15) 0.0163(12) 0.0032(17)
C5 0.0558(19) 0.060(2) 0.062(2) -0.0076(17) 0.0287(17) 0.0027(16)
C6 0.0548(19) 0.0429(18) 0.0453(16) 0.0041(15) 0.0100(14) 0.0022(13)
C7 0.058(2) 0.065(3) 0.088(3) -0.0082(19) 0.004(2) -0.004(2)
C8 0.106(3) 0.057(2) 0.063(2) 0.015(2) 0.027(2) -0.0093(18)

loop_
_atom_type_symbol
_atom_type_description
_atom_type_scat_dispersion_real
_atom_type_scat_dispersion_imag
_atom_type_scat_source
C C 0.0033 0.0016 'International Tables Vol C Tables 4.2.6.8 and 6.1.1.4'
H H 0.0000 0.0000 'International Tables Vol C Tables 4.2.6.8 and 6.1.1.4'
N N 0.0061 0.0033 'International Tables Vol C Tables 4.2.6.8 and 6.1.1.4'
O O 0.0106 0.0060 'International Tables Vol C Tables 4.2.6.8 and 6.1.1.4'

loop_
_geom_angle_atom_site_label_1
_geom_angle_atom_site_label_2
_geom_angle_atom_site_label_3
_geom_angle_site_symmetry_1
_geom_angle_site_symmetry_3
_geom_angle
_geom_angle_publ_flag
C1 S1 C3 . . 89.97(16) ?
C2 O1 C3 . . 113.9(3) ?
C6 O3 C5 . . 107.4(3) ?
C4 O4 C6 . . 109.3(2) ?
C2 C1 S1 . . 107.7(3) ?
C2 C1 H1A . . 110.2 ?
S1 C1 H1A . . 110.2 ?
C2 C1 H1B . . 110.2 ?
S1 C1 H1B . . 110.2 ?
H1A C1 H1B . . 108.5 ?
O2 C2 O1 . . 119.9(3) ?
O2 C2 C1 . . 126.4(3) ?
O1 C2 C1 . . 113.7(3) ?
O1 C3 C4 . . 109.0(3) ?
O1 C3 S1 . . 106.8(2) ?
C4 C3 S1 . . 113.7(3) ?
O1 C3 H3 . . 109.1 ?
C4 C3 H3 . . 109.1 ?
S1 C3 H3 . . 109.1 ?
O4 C4 C3 . . 108.7(2) ?
O4 C4 C5 . . 104.0(3) ?
C3 C4 C5 . . 114.5(3) ?
O4 C4 H4 . . 109.8 ?
C3 C4 H4 . . 109.8 ?
C5 C4 H4 . . 109.8 ?
O3 C5 C4 . . 104.7(3) ?
O3 C5 H5A . . 110.8 ?
C4 C5 H5A . . 110.8 ?
O3 C5 H5B . . 110.8 ?
C4 C5 H5B . . 110.8 ?
H5A C5 H5B . . 108.9 ?
O3 C6 O4 . . 103.9(3) ?
O3 C6 C8 . . 111.5(3) ?
O4 C6 C8 . . 109.2(3) ?
O3 C6 C7 . . 109.1(3) ?
O4 C6 C7 . . 108.8(3) ?
C8 C6 C7 . . 113.8(4) ?
C6 C7 H7A . . 109.5 ?
C6 C7 H7B . . 109.5 ?
H7A C7 H7B . . 109.5 ?
C6 C7 H7C . . 109.5 ?
H7A C7 H7C . . 109.5 ?
H7B C7 H7C . . 109.5 ?
C6 C8 H8A . . 109.5 ?
C6 C8 H8B . . 109.5 ?
H8A C8 H8B . . 109.5 ?
C6 C8 H8C . . 109.5 ?
H8A C8 H8C . . 109.5 ?
H8B C8 H8C . . 109.5 ?

loop_
_geom_bond_atom_site_label_1
_geom_bond_atom_site_label_2
_geom_bond_site_symmetry_2
_geom_bond_distance
_geom_bond_publ_flag
S1 C1 . 1.769(4) ?
S1 C3 . 1.795(4) ?
O1 C2 . 1.333(4) ?
O1 C3 . 1.425(4) ?
O2 C2 . 1.195(4) ?
O3 C6 . 1.395(4) ?
O3 C5 . 1.405(4) ?
O4 C4 . 1.408(4) ?
O4 C6 . 1.423(4) ?
C1 C2 . 1.470(5) ?
C1 H1A . 0.9700 ?
C1 H1B . 0.9700 ?
C3 C4 . 1.490(5) ?
C3 H3 . 0.9800 ?
C4 C5 . 1.504(5) ?
C4 H4 . 0.9800 ?
C5 H5A . 0.9700 ?
C5 H5B . 0.9700 ?
C6 C8 . 1.483(5) ?
C6 C7 . 1.480(5) ?
C7 H7A . 0.9600 ?
C7 H7B . 0.9600 ?
C7 H7C . 0.9600 ?
C8 H8A . 0.9600 ?
C8 H8B . 0.9600 ?
C8 H8C . 0.9600 ?

loop_
_geom_hbond_atom_site_label_D
_geom_hbond_atom_site_label_H
_geom_hbond_atom_site_label_A
_geom_hbond_site_symmetry_A
_geom_hbond_distance_DH
_geom_hbond_distance_HA
_geom_hbond_distance_DA
_geom_hbond_angle_DHA
_geom_hbond_publ_flag
C1 H1A O3 1_554 0.97 2.58 3.428(4) 146 y
C1 H1B O2 2_756 0.97 2.41 3.306(6) 153 y
C3 H3 O2 1_455 0.98 2.55 3.265(4) 129 y

loop_
_geom_torsion_atom_site_label_1
_geom_torsion_atom_site_label_2
_geom_torsion_atom_site_label_3
_geom_torsion_atom_site_label_4
_geom_torsion_site_symmetry_1
_geom_torsion_site_symmetry_2
_geom_torsion_site_symmetry_3
_geom_torsion_site_symmetry_4
_geom_torsion
_geom_torsion_publ_flag
C3 S1 C1 C2 . . . . 19.2(3) ?
C3 O1 C2 O2 . . . . 168.2(3) ?
C3 O1 C2 C1 . . . . -13.0(4) ?
S1 C1 C2 O2 . . . . 171.1(3) ?
S1 C1 C2 O1 . . . . -7.6(4) ?
C2 O1 C3 C4 . . . . -96.1(3) ?
C2 O1 C3 S1 . . . . 27.2(3) ?
C1 S1 C3 O1 . . . . -26.0(3) ?
C1 S1 C3 C4 . . . . 94.2(3) ?
C6 O4 C4 C3 . . . . -130.9(3) ?
C6 O4 C4 C5 . . . . -8.5(3) ?
O1 C3 C4 O4 . . . . 61.7(3) ?
S1 C3 C4 O4 . . . . -57.3(3) ?
O1 C3 C4 C5 . . . . -54.1(3) ?
S1 C3 C4 C5 . . . . -173.1(2) ?
C6 O3 C5 C4 . . . . 28.4(3) ?
O4 C4 C5 O3 . . . . -11.8(4) ?
C3 C4 C5 O3 . . . . 106.7(3) ?
C5 O3 C6 O4 . . . . -33.7(3) ?
C5 O3 C6 C8 . . . . 83.8(3) ?
C5 O3 C6 C7 . . . . -149.6(3) ?
C4 O4 C6 O3 . . . . 25.9(3) ?
C4 O4 C6 C8 . . . . -93.2(4) ?
C4 O4 C6 C7 . . . . 142.0(3) ?

loop_
_cod_related_entry_id
_cod_related_entry_database
_cod_related_entry_code
1 ChemSpider 30655816
